data_2009944
loop_
_publ_author_name
'Shubnell, A. J.'
'Squattrito, P. J.'

_publ_section_title
;
 Monohydrates of two isomers of aminotoluenesulfonic acid
;
_journal_issue 8
_journal_name_full 'Acta Crystallographica Section C'
_journal_page_first 1296
_journal_page_last 1299
_journal_paper_doi 10.1107/S0108270193012077
_journal_volume 50
_journal_year 1994
_chemical_formula_moiety 'C7 H9 N O3 S , H2 O'
_chemical_formula_sum 'C7 H11 N O4 S'
_chemical_formula_weight 205.23
_symmetry_cell_setting monoclinic
_symmetry_space_group_name_Hall '-C 2yc'
_symmetry_space_group_name_H-M 'C 1 2/c 1'
_atom_type_scat_source 'Cromer & Waber (1974); Cromer (1974)'
_cell_angle_alpha 90.
_cell_angle_beta 96.930(10)
_cell_angle_gamma 90.
_cell_formula_units_Z 8
_cell_length_a 11.365(3)
_cell_length_b 9.142(2)
_cell_length_c 17.6710(10)
_cell_measurement_reflns_used 18
_cell_measurement_temperature 296
_cell_measurement_theta_max 24.9
_cell_measurement_theta_min 23.6
_cell_volume 1822.6(6)
_diffrn_measurement_device 'Rigaku AFC-6S'
_diffrn_measurement_method \w-2\q
_diffrn_radiation_type MoK\a
_diffrn_radiation_wavelength 0.71069
_diffrn_reflns_av_R_equivalents 0.017
_diffrn_reflns_limit_h_max 13
_diffrn_reflns_limit_h_min 0
_diffrn_reflns_limit_k_max 10
_diffrn_reflns_limit_k_min 0
_diffrn_reflns_limit_l_max 20
_diffrn_reflns_limit_l_min -20
_diffrn_reflns_number 1800
_diffrn_reflns_theta_max 25.0
_diffrn_standards_decay_% 'none within intensity statistics'
_diffrn_standards_interval_count 150
_diffrn_standards_number 3
_exptl_absorpt_coefficient_mu 0.322
_exptl_absorpt_correction_type none
_exptl_crystal_colour colorless
_exptl_crystal_density_diffrn 1.496
_exptl_crystal_description parallelepiped
_exptl_crystal_size_max 0.30
_exptl_crystal_size_mid 0.20
_exptl_crystal_size_min 0.20
_refine_diff_density_max 0.36
_refine_diff_density_min -0.29
_refine_ls_extinction_coef C=0.142E-5(8)
_refine_ls_extinction_method 'Zachariasen (1968)'
_refine_ls_goodness_of_fit_obs 2.65
_refine_ls_hydrogen_treatment refxyz
_refine_ls_number_parameters 152
_refine_ls_number_reflns 1249
_refine_ls_R_factor_obs 0.036
_refine_ls_shift/esd_max 0.08
_refine_ls_structure_factor_coef F
_refine_ls_weighting_details 'w = 4F~o~^2^/\s^2^(F~o~)^2^'
_refine_ls_weighting_scheme calc
_refine_ls_wR_factor_obs 0.038
_reflns_number_observed 1249
_reflns_number_total 1703
_reflns_observed_criterion I>3\s(I)
_cod_data_source_file cr1091.cif
_cod_data_source_block cr1091_structure_2_of_2
_cod_depositor_comments
;
The following automatic conversions were performed:

'_refine_ls_weighting_scheme' value '4F~o~^2^/\s^2^(F~o~)^2^' was
changed to 'calc'. New tag '_refine_ls_weighting_details' was
created. The value of the new tag was set to 'w =
4F~o~^2^/\s^2^(F~o~)^2^'.

Automatic conversion script
Id: cif_fix_values 3143 2015-03-26 13:38:13Z robertas 
;
_cod_original_cell_volume 1822.6(5)
_cod_original_sg_symbol_H-M 'C 2/c'
_cod_database_code 2009944

loop_
_atom_site_label
_atom_site_fract_x
_atom_site_fract_y
_atom_site_fract_z
S(1) .72032(6) .48513(8) .14838(4)
O(1) .8012(2) .3838(2) .19270(10)
O(2) .7811(2) .5999(2) .11190(10)
O(3) .6315(2) .5418(2) .19420(10)
O(4) .7370(2) .8893(3) .14980(10)
N(1) .6070(2) .3858(3) -.14020(10)
C(1) .5732(3) .2612(3) .0880(2)
C(2) .6433(2) .3810(3) .0725(2)
C(3) .6554(3) .4227(3) -.0020(2)
C(4) .5960(2) .3449(3) -.0611(2)
C(5) .5238(3) .2288(4) -.0482(2)
C(6) .5129(3) .1891(4) .0260(2)
C(7) .5598(4) .2080(5) .1666(2)
H(1) .703(2) .502(3) -.011(2)
H(2) .482(2) .181(3) -.088(2)
H(3) .464(3) .115(3) .036(2)
H(4) .658(3) .463(4) -.143(2)
H(5) .536(3) .410(4) -.166(2)
H(6) .632(3) .303(4) -.169(2)
H(7) .507(3) .137(4) .166(2)
H(8) .629(3) .186(4) .199(2)
H(9) .547(3) .280(4) .198(2)
H(10) .725(3) .886(4) .196(2)
H(11) .756(3) .807(4) .141(2)

loop_
_geom_angle_atom_site_label_1
_geom_angle_atom_site_label_2
_geom_angle_atom_site_label_3
_geom_angle
_geom_angle_publ_flag
O(1) S(1) O(2) 113.20(10) yes
O(1) S(1) O(3) 111.00(10) yes
O(1) S(1) C(2) 106.50(10) yes
O(2) S(1) O(3) 112.80(10) yes
O(2) S(1) C(2) 105.60(10) yes
O(3) S(1) C(2) 107.20(10) no
S(1) C(2) C(3) 117.9(2) no
S(1) C(2) C(1) 120.7(2) no
C(3) C(2) C(1) 121.4(3) no
C(2) C(3) C(4) 118.8(3) no
N(1) C(4) C(3) 120.2(3) no
N(1) C(4) C(5) 118.4(3) no
C(3) C(4) C(5) 121.5(3) no
C(4) C(5) C(6) 118.9(3) no
C(5) C(6) C(1) 122.2(3) no
C(2) C(1) C(6) 117.2(3) no
C(2) C(1) C(7) 124.0(3) no
C(6) C(1) C(7) 118.8(3) no

loop_
_geom_bond_atom_site_label_1
_geom_bond_atom_site_label_2
_geom_bond_distance
_geom_bond_publ_flag
S(1) O(1) 1.464(2) yes
S(1) O(2) 1.450(2) yes
S(1) O(3) 1.463(2) yes
S(1) C(2) 1.785(3) yes
N(1) C(4) 1.467(4) yes
C(1) C(2) 1.400(4) yes
O(4) H(10) 0.85(3) no
O(4) H(11) 0.81(3) no
N(1) H(4) 0.92(3) no
N(1) H(5) 0.91(3) no
N(1) H(6) 0.97(3) no
C(1) C(6) 1.386(4) yes
C(1) C(7) 1.498(4) yes
C(2) C(3) 1.394(4) yes
C(3) C(4) 1.372(4) yes
C(4) C(5) 1.378(4) yes
C(5) C(6) 1.381(4) yes
C(5) H(2) 0.90(3) no
C(6) H(3) 0.91(3) no
C(7) H(7) 0.88(3) no
C(7) H(8) 0.94(3) no
C(7) H(9) 0.88(3) no
C(3) H(1) 0.93(3) no
